data_4309158
loop_
_publ_author_name
'Christer B. Aaker\"oy'
'Nate Schultheiss'
'John Desper'

_publ_section_title
;
Directed Supramolecular Assembly of Infinite 1-D M(II)-Containing Chains (M
= Cu, Co, Ni) Using Structurally Bifunctional Ligands
;
_journal_name_full 'Inorganic Chemistry'
_journal_page_first 4983
_journal_page_last 4991
_journal_paper_doi 10.1021/ic048405y
_journal_volume 44
_journal_year 2005
_chemical_formula_moiety
;
(C5 H F6 O2)2 (C10 H10 N4 O)2 Cu (C H Cl3)2
;
_chemical_formula_sum 'C32 H24 Cl6 Cu F12 N8 O6'
_chemical_formula_weight 1120.83
_chemical_name_systematic
;
(F6-acac)2[3-(2-amino-4-methoxypyrimidin-6-yl)pyridine]2Cu(II) (CHCl3)2
;
_space_group_IT_number 2
_symmetry_cell_setting triclinic
_symmetry_space_group_name_Hall '-P 1'
_symmetry_space_group_name_H-M 'P -1'
_atom_sites_solution_hydrogens geom
_atom_sites_solution_primary direct
_atom_sites_solution_secondary difmap
_audit_creation_method SHELXL-97
_cell_angle_alpha 105.6980(10)
_cell_angle_beta 105.8970(10)
_cell_angle_gamma 93.1160(10)
_cell_formula_units_Z 2
_cell_length_a 10.4149(6)
_cell_length_b 12.1682(7)
_cell_length_c 18.2488(10)
_cell_measurement_reflns_used 7247
_cell_measurement_temperature 100(2)
_cell_measurement_theta_max 29.85
_cell_measurement_theta_min 2.40
_cell_volume 2120.6(2)
_computing_cell_refinement 'Bruker XSCANS'
_computing_data_collection 'Bruker XSCANS'
_computing_data_reduction 'Bruker SHELXTL'
_computing_molecular_graphics 'Bruker SHELXTL'
_computing_publication_material 'Bruker SHELXTL'
_computing_structure_refinement 'SHELXL-97 (Sheldrick, 1997)'
_computing_structure_solution 'SHELXS-97 (Sheldrick, 1990)'
_diffrn_ambient_temperature 100(2)
_diffrn_measured_fraction_theta_full 0.981
_diffrn_measured_fraction_theta_max 0.981
_diffrn_measurement_device_type 'Bruker P4'
_diffrn_measurement_method '\w scans'
_diffrn_radiation_monochromator graphite
_diffrn_radiation_source 'fine-focus sealed tube'
_diffrn_radiation_type MoK\a
_diffrn_radiation_wavelength 0.71073
_diffrn_reflns_av_R_equivalents 0.0257
_diffrn_reflns_av_sigmaI/netI 0.0415
_diffrn_reflns_limit_h_max 14
_diffrn_reflns_limit_h_min -14
_diffrn_reflns_limit_k_max 16
_diffrn_reflns_limit_k_min -17
_diffrn_reflns_limit_l_max 25
_diffrn_reflns_limit_l_min -25
_diffrn_reflns_number 24652
_diffrn_reflns_theta_full 30.00
_diffrn_reflns_theta_max 30.00
_diffrn_reflns_theta_min 1.76
_exptl_absorpt_coefficient_mu 1.000
_exptl_absorpt_correction_T_max 1.000
_exptl_absorpt_correction_T_min 0.840
_exptl_absorpt_correction_type multi-scan
_exptl_absorpt_process_details SADABS
_exptl_crystal_colour green
_exptl_crystal_density_diffrn 1.755
_exptl_crystal_density_method 'not measured'
_exptl_crystal_description prism
_exptl_crystal_F_000 1118
_exptl_crystal_size_max 0.38
_exptl_crystal_size_mid 0.18
_exptl_crystal_size_min 0.12
_refine_diff_density_max 1.594
_refine_diff_density_min -0.565
_refine_diff_density_rms 0.119
_refine_ls_extinction_method none
_refine_ls_goodness_of_fit_ref 1.046
_refine_ls_hydrogen_treatment mixed
_refine_ls_matrix_type full
_refine_ls_number_parameters 615
_refine_ls_number_reflns 12133
_refine_ls_number_restraints 36
_refine_ls_restrained_S_all 1.047
_refine_ls_R_factor_all 0.0572
_refine_ls_R_factor_gt 0.0459
_refine_ls_shift/su_max 0.001
_refine_ls_shift/su_mean 0.000
_refine_ls_structure_factor_coef Fsqd
_refine_ls_weighting_details 'calc w=1/[\s^2^(Fo^2^)+(0.0750P)^2^+0.2000P] where P=(Fo^2^+2Fc^2^)/3'
_refine_ls_weighting_scheme calc
_refine_ls_wR_factor_gt 0.1182
_refine_ls_wR_factor_ref 0.1263
_reflns_number_gt 9791
_reflns_number_total 12133
_reflns_threshold_expression >2sigma(I)
_cod_data_source_file ic048405ysi20041112_023350_1.cif
_cod_data_source_block 7
_cod_depositor_comments
;
The following automatic conversions were performed:
'_symmetry_cell_setting' value 'Triclinic' changed to 'triclinic'
according to '/home/saulius/struct/CIF-dictionaries/cif_core.dic'
dictionary named 'cif_core.dic' version 2.4.1 from 2010-06-29.

Automatic conversion script
Id: cif_fix_enum 1527 2010-12-29 10:47:43Z saulius 
;
_cod_database_code 4309158

loop_
_symmetry_equiv_pos_as_xyz
'x, y, z'
'-x, -y, -z'

loop_
_atom_site_label
_atom_site_type_symbol
_atom_site_fract_x
_atom_site_fract_y
_atom_site_fract_z
_atom_site_U_iso_or_equiv
_atom_site_adp_type
_atom_site_occupancy
_atom_site_symmetry_multiplicity
_atom_site_calc_flag
_atom_site_refinement_flags
_atom_site_disorder_assembly
_atom_site_disorder_group
C1A C 0.9322(2) 0.46639(19) 0.31772(13) 0.0244(4) Uani 0.9734(12) 1 d PD A 1
H1A H 1.0329 0.4745 0.3355 0.029 Uiso 0.9734(12) 1 calc PR A 1
Cl1A Cl 0.86920(9) 0.32504(6) 0.25231(5) 0.0476(2) Uani 0.9734(12) 1 d PD A 1
Cl2A Cl 0.87659(6) 0.48928(6) 0.40220(3) 0.03140(15) Uani 0.9734(12) 1 d PD A 1
Cl3A Cl 0.88324(10) 0.56808(6) 0.26670(5) 0.03187(17) Uani 0.9734(12) 1 d PD A 1
C1B C 0.913(4) 0.423(3) 0.2958(15) 0.0244(4) Uani 0.0266(12) 1 d PD A 2
H1B H 0.9911 0.3919 0.2790 0.029 Uiso 0.0266(12) 1 calc PR A 2
Cl1B Cl 0.770(3) 0.3174(19) 0.2542(15) 0.0476(2) Uani 0.0266(12) 1 d PD A 2
Cl2B Cl 0.950(2) 0.457(2) 0.3982(11) 0.03140(15) Uani 0.0266(12) 1 d PD A 2
Cl3B Cl 0.869(5) 0.538(3) 0.257(2) 0.03187(17) Uani 0.0266(12) 1 d PD A 2
C2A C 0.1966(2) 0.5477(2) 0.17129(13) 0.0227(5) Uani 0.9491(12) 1 d PD B 1
H2A H 0.2696 0.5345 0.1452 0.027 Uiso 0.9491(12) 1 calc PR B 1
Cl4A Cl 0.24726(12) 0.67747(12) 0.25108(8) 0.0288(2) Uani 0.9491(12) 1 d PD B 1
Cl5A Cl 0.04947(6) 0.55664(6) 0.10087(4) 0.03529(17) Uani 0.9491(12) 1 d PD B 1
Cl6A Cl 0.17030(6) 0.43049(5) 0.20811(4) 0.02967(15) Uani 0.9491(12) 1 d PD B 1
C2B C 0.218(3) 0.561(2) 0.1603(16) 0.0227(5) Uani 0.0509(12) 1 d PD B 2
H2B H 0.2971 0.5390 0.1418 0.027 Uiso 0.0509(12) 1 calc PR B 2
Cl5B Cl 0.1016(12) 0.6126(12) 0.0907(7) 0.03529(17) Uani 0.0509(12) 1 d PD B 2
Cl6B Cl 0.1244(12) 0.4437(9) 0.1665(8) 0.02967(15) Uani 0.0509(12) 1 d PD B 2
Cl4B Cl 0.268(3) 0.669(3) 0.2541(17) 0.0288(2) Uani 0.0509(12) 1 d PD B 2
Cu1 Cu 0.5000 1.0000 0.5000 0.01118(8) Uani 1 2 d S . .
N11 N 0.53893(16) 0.84953(13) 0.43504(9) 0.0137(3) Uani 1 1 d . . .
C12 C 0.49155(18) 0.74729(15) 0.43947(11) 0.0132(3) Uani 1 1 d . . .
H12 H 0.4370 0.7464 0.4734 0.016 Uiso 1 1 calc R . .
C13 C 0.51878(18) 0.64286(15) 0.39658(11) 0.0133(3) Uani 1 1 d . . .
C14 C 0.60230(18) 0.64533(16) 0.34827(11) 0.0150(3) Uani 1 1 d . . .
H14 H 0.6260 0.5759 0.3196 0.018 Uiso 1 1 calc R . .
C15 C 0.64966(19) 0.75069(16) 0.34300(11) 0.0167(4) Uani 1 1 d . . .
H15 H 0.7050 0.7541 0.3098 0.020 Uiso 1 1 calc R . .
C16 C 0.61601(19) 0.85049(16) 0.38623(11) 0.0162(4) Uani 1 1 d . . .
H16 H 0.6479 0.9222 0.3817 0.019 Uiso 1 1 calc R . .
N21 N 0.36476(16) 0.31914(13) 0.40365(9) 0.0147(3) Uani 1 1 d . . .
C22 C 0.48041(18) 0.34160(15) 0.38697(11) 0.0140(3) Uani 1 1 d . . .
N23 N 0.53059(16) 0.44215(13) 0.38233(9) 0.0149(3) Uani 1 1 d . . .
C24 C 0.46135(18) 0.53123(15) 0.40094(11) 0.0130(3) Uani 1 1 d . . .
C25 C 0.34415(18) 0.51961(15) 0.42138(11) 0.0149(3) Uani 1 1 d . . .
H25 H 0.2971 0.5829 0.4354 0.018 Uiso 1 1 calc R . .
C26 C 0.29949(18) 0.40813(16) 0.41995(11) 0.0147(3) Uani 1 1 d . . .
O26 O 0.18214(13) 0.39341(12) 0.43578(9) 0.0196(3) Uani 1 1 d . . .
N27 N 0.55262(17) 0.25296(14) 0.37516(11) 0.0199(3) Uani 1 1 d . . .
H27A H 0.6295 0.2627 0.3649 0.024 Uiso 1 1 calc R . .
H27B H 0.5228 0.1855 0.3778 0.024 Uiso 1 1 calc R . .
C28 C 0.1341(2) 0.27887(17) 0.43390(14) 0.0235(4) Uani 1 1 d . . .
H28A H 0.1853 0.2641 0.4740 0.035 Uiso 1 1 d R . .
H28B H 0.1259 0.2334 0.3874 0.035 Uiso 1 1 d R . .
H28C H 0.0579 0.2835 0.4465 0.035 Uiso 1 1 d R . .
C31 C 0.0993(2) 0.84738(17) 0.45877(12) 0.0198(4) Uani 1 1 d . . .
F31 F -0.02235(12) 0.83847(12) 0.40752(8) 0.0307(3) Uani 1 1 d . . .
F32 F 0.09246(14) 0.90258(13) 0.53090(8) 0.0338(3) Uani 1 1 d . . .
F33 F 0.12233(14) 0.74026(11) 0.45874(10) 0.0342(3) Uani 1 1 d . . .
C32 C 0.21296(18) 0.90838(15) 0.43927(11) 0.0135(3) Uani 1 1 d . . .
O32 O 0.32291(13) 0.92518(11) 0.49379(8) 0.0146(3) Uani 1 1 d . . .
C33 C 0.18279(19) 0.93171(17) 0.36673(12) 0.0172(4) Uani 1 1 d . . .
H33 H 0.0929 0.9098 0.3323 0.021 Uiso 1 1 calc R . .
C34 C 0.27790(19) 0.98623(16) 0.34097(11) 0.0152(3) Uani 1 1 d . . .
O34 O 0.39615(13) 1.03003(11) 0.37860(8) 0.0166(3) Uani 1 1 d . . .
C35 C 0.2310(2) 0.99311(18) 0.25467(12) 0.0208(4) Uani 1 1 d . . .
F34 F 0.11392(14) 0.92807(13) 0.21047(8) 0.0339(3) Uani 1 1 d . . .
F35 F 0.32172(16) 0.95827(15) 0.21724(8) 0.0418(4) Uani 1 1 d . . .
F36 F 0.21722(18) 1.10048(12) 0.25329(9) 0.0417(4) Uani 1 1 d . . .
Cu2 Cu 0.5000 0.0000 0.0000 0.01144(8) Uani 1 2 d S . .
N41 N 0.48778(16) 0.15262(13) 0.07300(9) 0.0138(3) Uani 1 1 d . . .
C42 C 0.53237(18) 0.25330(15) 0.06531(11) 0.0128(3) Uani 1 1 d . . .
H42 H 0.5722 0.2521 0.0241 0.015 Uiso 1 1 calc R . .
C43 C 0.52252(18) 0.35953(15) 0.11540(11) 0.0126(3) Uani 1 1 d . . .
C44 C 0.4657(2) 0.35893(16) 0.17602(11) 0.0165(4) Uani 1 1 d . . .
H44 H 0.4587 0.4296 0.2120 0.020 Uiso 1 1 calc R . .
C45 C 0.4192(2) 0.25509(16) 0.18373(12) 0.0195(4) Uani 1 1 d . . .
H45 H 0.3793 0.2537 0.2245 0.023 Uiso 1 1 calc R . .
C46 C 0.4319(2) 0.15372(16) 0.13140(11) 0.0172(4) Uani 1 1 d . . .
H46 H 0.4001 0.0825 0.1367 0.021 Uiso 1 1 calc R . .
N51 N 0.63663(15) 0.67892(13) 0.08587(9) 0.0141(3) Uani 1 1 d . . .
C52 C 0.54403(18) 0.65975(15) 0.12229(11) 0.0140(3) Uani 1 1 d . . .
N53 N 0.50684(16) 0.56011(13) 0.13369(9) 0.0143(3) Uani 1 1 d . . .
C54 C 0.56623(18) 0.46978(15) 0.10351(11) 0.0128(3) Uani 1 1 d . . .
C55 C 0.65991(18) 0.47836(15) 0.06381(11) 0.0141(3) Uani 1 1 d . . .
H55 H 0.7010 0.4143 0.0427 0.017 Uiso 1 1 calc R . .
C56 C 0.69036(17) 0.58812(16) 0.05675(11) 0.0137(3) Uani 1 1 d . . .
O56 O 0.77980(14) 0.59851(11) 0.01700(9) 0.0187(3) Uani 1 1 d . . .
C58 C 0.8249(2) 0.71349(17) 0.01834(13) 0.0226(4) Uani 1 1 d . . .
H58A H 0.8696 0.7504 0.0669 0.034 Uiso 1 1 d R . .
H58B H 0.7551 0.7470 -0.0042 0.034 Uiso 1 1 d R . .
H58C H 0.8838 0.7058 -0.0091 0.034 Uiso 1 1 d R . .
N57 N 0.48137(17) 0.75108(14) 0.14680(11) 0.0202(3) Uani 1 1 d . . .
H57A H 0.4182 0.7439 0.1695 0.024 Uiso 1 1 calc R . .
H57B H 0.5038 0.8176 0.1401 0.024 Uiso 1 1 calc R . .
C61 C 0.7823(2) -0.01138(19) 0.23733(13) 0.0250(4) Uani 1 1 d . . .
F61 F 0.68881(17) 0.00794(19) 0.27452(9) 0.0574(5) Uani 1 1 d . . .
F62 F 0.81192(18) -0.11713(13) 0.23564(9) 0.0484(5) Uani 1 1 d . . .
F63 F 0.89397(15) 0.06083(12) 0.28298(8) 0.0347(3) Uani 1 1 d . . .
C62 C 0.73041(19) -0.00061(16) 0.15217(11) 0.0158(4) Uani 1 1 d . . .
O62 O 0.61094(13) -0.04260(11) 0.11619(8) 0.0154(3) Uani 1 1 d . . .
C63 C 0.82358(19) 0.05523(17) 0.12588(12) 0.0182(4) Uani 1 1 d . . .
H63 H 0.9139 0.0776 0.1597 0.022 Uiso 1 1 calc R . .
C64 C 0.79042(19) 0.07912(15) 0.05353(11) 0.0144(3) Uani 1 1 d . . .
O64 O 0.67929(13) 0.06015(11) -0.00091(8) 0.0151(3) Uani 1 1 d . . .
C65 C 0.9014(2) 0.14405(17) 0.03433(12) 0.0187(4) Uani 1 1 d . . .
F64 F 1.02298(12) 0.15899(12) 0.08734(8) 0.0292(3) Uani 1 1 d . . .
F65 F 0.87186(14) 0.24871(11) 0.03214(9) 0.0327(3) Uani 1 1 d . . .
F66 F 0.91306(14) 0.08864(12) -0.03670(8) 0.0301(3) Uani 1 1 d . . .

loop_
_atom_site_aniso_label
_atom_site_aniso_U_11
_atom_site_aniso_U_22
_atom_site_aniso_U_33
_atom_site_aniso_U_23
_atom_site_aniso_U_13
_atom_site_aniso_U_12
C1A 0.0243(10) 0.0232(11) 0.0218(11) 0.0005(9) 0.0066(9) 0.0048(9)
Cl1A 0.0623(5) 0.0264(3) 0.0449(4) -0.0029(3) 0.0161(4) -0.0024(3)
Cl2A 0.0290(3) 0.0433(3) 0.0287(3) 0.0140(3) 0.0145(2) 0.0139(2)
Cl3A 0.0359(4) 0.0350(4) 0.0289(4) 0.0116(3) 0.0128(3) 0.0133(4)
C1B 0.0243(10) 0.0232(11) 0.0218(11) 0.0005(9) 0.0066(9) 0.0048(9)
Cl1B 0.0623(5) 0.0264(3) 0.0449(4) -0.0029(3) 0.0161(4) -0.0024(3)
Cl2B 0.0290(3) 0.0433(3) 0.0287(3) 0.0140(3) 0.0145(2) 0.0139(2)
Cl3B 0.0359(4) 0.0350(4) 0.0289(4) 0.0116(3) 0.0128(3) 0.0133(4)
C2A 0.0210(10) 0.0277(12) 0.0185(11) 0.0035(8) 0.0073(8) 0.0059(8)
Cl4A 0.0300(6) 0.0248(4) 0.0245(3) 0.0025(3) 0.0023(3) 0.0017(3)
Cl5A 0.0290(3) 0.0487(4) 0.0206(3) 0.0048(3) -0.0004(2) 0.0124(3)
Cl6A 0.0312(3) 0.0253(3) 0.0356(4) 0.0081(2) 0.0155(3) 0.0055(2)
C2B 0.0210(10) 0.0277(12) 0.0185(11) 0.0035(8) 0.0073(8) 0.0059(8)
Cl5B 0.0290(3) 0.0487(4) 0.0206(3) 0.0048(3) -0.0004(2) 0.0124(3)
Cl6B 0.0312(3) 0.0253(3) 0.0356(4) 0.0081(2) 0.0155(3) 0.0055(2)
Cl4B 0.0300(6) 0.0248(4) 0.0245(3) 0.0025(3) 0.0023(3) 0.0017(3)
Cu1 0.01215(14) 0.00722(14) 0.01385(15) 0.00353(11) 0.00350(11) -0.00125(10)
N11 0.0165(7) 0.0106(7) 0.0144(7) 0.0054(6) 0.0039(6) 0.0003(6)
C12 0.0157(8) 0.0105(8) 0.0134(8) 0.0044(6) 0.0036(7) 0.0014(6)
C13 0.0145(8) 0.0114(8) 0.0136(8) 0.0049(7) 0.0026(7) 0.0010(6)
C14 0.0169(8) 0.0119(8) 0.0153(9) 0.0028(7) 0.0049(7) 0.0008(6)
C15 0.0199(9) 0.0154(9) 0.0168(9) 0.0056(7) 0.0083(7) 0.0005(7)
C16 0.0196(9) 0.0128(8) 0.0172(9) 0.0058(7) 0.0066(7) -0.0009(7)
N21 0.0179(7) 0.0106(7) 0.0150(7) 0.0034(6) 0.0047(6) -0.0008(6)
C22 0.0185(8) 0.0103(8) 0.0123(8) 0.0030(6) 0.0038(7) 0.0014(6)
N23 0.0182(7) 0.0096(7) 0.0177(8) 0.0041(6) 0.0069(6) 0.0013(6)
C24 0.0162(8) 0.0095(8) 0.0114(8) 0.0036(6) 0.0011(6) -0.0001(6)
C25 0.0158(8) 0.0102(8) 0.0186(9) 0.0043(7) 0.0051(7) 0.0012(6)
C26 0.0145(8) 0.0130(8) 0.0143(8) 0.0030(7) 0.0027(7) -0.0016(6)
O26 0.0168(6) 0.0143(7) 0.0293(8) 0.0067(6) 0.0099(6) -0.0011(5)
N27 0.0240(8) 0.0110(7) 0.0301(9) 0.0086(7) 0.0140(7) 0.0043(6)
C28 0.0232(10) 0.0170(10) 0.0322(12) 0.0088(8) 0.0113(9) -0.0031(8)
C31 0.0174(9) 0.0193(10) 0.0239(10) 0.0078(8) 0.0078(8) -0.0018(7)
F31 0.0148(6) 0.0404(8) 0.0359(8) 0.0149(6) 0.0043(5) -0.0054(5)
F32 0.0316(7) 0.0440(8) 0.0266(7) 0.0052(6) 0.0176(6) -0.0070(6)
F33 0.0294(7) 0.0205(7) 0.0601(10) 0.0209(7) 0.0176(7) -0.0016(5)
C32 0.0136(8) 0.0096(8) 0.0168(9) 0.0028(7) 0.0053(7) -0.0008(6)
O32 0.0140(6) 0.0133(6) 0.0173(6) 0.0060(5) 0.0050(5) -0.0011(5)
C33 0.0145(8) 0.0187(9) 0.0169(9) 0.0056(7) 0.0025(7) -0.0011(7)
C34 0.0196(9) 0.0118(8) 0.0149(9) 0.0052(7) 0.0046(7) 0.0035(7)
O34 0.0167(6) 0.0152(6) 0.0185(7) 0.0076(5) 0.0041(5) 0.0007(5)
C35 0.0242(10) 0.0200(10) 0.0180(10) 0.0083(8) 0.0045(8) -0.0010(8)
F34 0.0333(7) 0.0413(8) 0.0191(6) 0.0109(6) -0.0040(5) -0.0109(6)
F35 0.0407(8) 0.0686(11) 0.0251(7) 0.0193(7) 0.0178(7) 0.0144(8)
F36 0.0712(11) 0.0226(7) 0.0266(7) 0.0144(6) 0.0007(7) 0.0035(7)
Cu2 0.01421(15) 0.00611(14) 0.01388(16) 0.00321(11) 0.00423(12) -0.00090(11)
N41 0.0185(7) 0.0091(7) 0.0142(7) 0.0050(6) 0.0042(6) 0.0007(6)
C42 0.0162(8) 0.0094(8) 0.0138(8) 0.0051(6) 0.0043(7) 0.0015(6)
C43 0.0160(8) 0.0086(8) 0.0128(8) 0.0039(6) 0.0030(7) 0.0011(6)
C44 0.0248(9) 0.0120(8) 0.0131(8) 0.0031(7) 0.0069(7) 0.0017(7)
C45 0.0292(10) 0.0147(9) 0.0176(9) 0.0058(7) 0.0112(8) 0.0007(8)
C46 0.0240(9) 0.0112(8) 0.0179(9) 0.0059(7) 0.0076(8) 0.0001(7)
N51 0.0147(7) 0.0105(7) 0.0171(8) 0.0045(6) 0.0043(6) 0.0001(6)
C52 0.0154(8) 0.0106(8) 0.0144(8) 0.0029(7) 0.0032(7) -0.0005(6)
N53 0.0181(7) 0.0094(7) 0.0149(7) 0.0027(6) 0.0056(6) 0.0003(6)
C54 0.0144(8) 0.0098(8) 0.0125(8) 0.0029(6) 0.0025(6) -0.0002(6)
C55 0.0139(8) 0.0092(8) 0.0186(9) 0.0040(7) 0.0046(7) 0.0001(6)
C56 0.0124(8) 0.0135(8) 0.0149(8) 0.0050(7) 0.0033(7) -0.0011(6)
O56 0.0179(6) 0.0143(6) 0.0272(8) 0.0078(6) 0.0110(6) -0.0003(5)
C58 0.0207(9) 0.0175(10) 0.0324(11) 0.0097(8) 0.0114(8) -0.0030(7)
N57 0.0265(9) 0.0102(7) 0.0314(10) 0.0084(7) 0.0182(8) 0.0048(6)
C61 0.0254(10) 0.0267(11) 0.0216(10) 0.0122(9) 0.0021(8) -0.0062(8)
F61 0.0404(9) 0.1140(16) 0.0271(8) 0.0320(9) 0.0148(7) 0.0074(10)
F62 0.0663(11) 0.0286(8) 0.0379(9) 0.0233(7) -0.0144(8) -0.0100(7)
F63 0.0390(8) 0.0344(8) 0.0200(7) 0.0098(6) -0.0060(6) -0.0157(6)
C62 0.0194(9) 0.0126(8) 0.0160(9) 0.0064(7) 0.0042(7) 0.0010(7)
O62 0.0169(6) 0.0114(6) 0.0186(7) 0.0074(5) 0.0043(5) -0.0007(5)
C63 0.0166(8) 0.0177(9) 0.0192(9) 0.0072(7) 0.0025(7) -0.0014(7)
C64 0.0166(8) 0.0092(8) 0.0186(9) 0.0036(7) 0.0081(7) -0.0008(6)
O64 0.0167(6) 0.0121(6) 0.0166(6) 0.0049(5) 0.0051(5) -0.0010(5)
C65 0.0197(9) 0.0154(9) 0.0237(10) 0.0077(8) 0.0096(8) -0.0010(7)
F64 0.0169(6) 0.0363(8) 0.0336(7) 0.0143(6) 0.0046(5) -0.0067(5)
F65 0.0311(7) 0.0186(6) 0.0600(10) 0.0219(6) 0.0220(7) 0.0029(5)
F66 0.0318(7) 0.0363(8) 0.0251(7) 0.0060(6) 0.0175(6) -0.0031(6)

loop_
_atom_type_symbol
_atom_type_description
_atom_type_scat_dispersion_real
_atom_type_scat_dispersion_imag
_atom_type_scat_source
C C 0.0033 0.0016 'International Tables Vol C Tables 4.2.6.8 and 6.1.1.4'
H H 0.0000 0.0000 'International Tables Vol C Tables 4.2.6.8 and 6.1.1.4'
N N 0.0061 0.0033 'International Tables Vol C Tables 4.2.6.8 and 6.1.1.4'
O O 0.0106 0.0060 'International Tables Vol C Tables 4.2.6.8 and 6.1.1.4'
F F 0.0171 0.0103 'International Tables Vol C Tables 4.2.6.8 and 6.1.1.4'
Cu Cu 0.3201 1.2651 'International Tables Vol C Tables 4.2.6.8 and 6.1.1.4'
Cl Cl 0.1484 0.1585 'International Tables Vol C Tables 4.2.6.8 and 6.1.1.4'

loop_
_geom_angle_atom_site_label_1
_geom_angle_atom_site_label_2
_geom_angle_atom_site_label_3
_geom_angle
_geom_angle_site_symmetry_1
_geom_angle_site_symmetry_3
_geom_angle_publ_flag
Cl2A C1A Cl3A 111.50(12) . . ?
Cl2A C1A Cl1A 110.52(13) . . ?
Cl3A C1A Cl1A 109.74(12) . . ?
Cl2A C1A H1A 108.3 . . ?
Cl3A C1A H1A 108.3 . . ?
Cl1A C1A H1A 108.3 . . ?
Cl2B C1B Cl3B 115(2) . . ?
Cl2B C1B Cl1B 106.6(17) . . ?
Cl3B C1B Cl1B 105.6(18) . . ?
Cl2B C1B H1B 109.8 . . ?
Cl3B C1B H1B 109.8 . . ?
Cl1B C1B H1B 109.8 . . ?
Cl5A C2A Cl6A 109.84(13) . . ?
Cl5A C2A Cl4A 110.43(13) . . ?
Cl6A C2A Cl4A 109.89(13) . . ?
Cl5A C2A H2A 108.9 . . ?
Cl6A C2A H2A 108.9 . . ?
Cl4A C2A H2A 108.9 . . ?
Cl6B C2B Cl5B 103.8(13) . . ?
Cl6B C2B Cl4B 109.2(18) . . ?
Cl5B C2B Cl4B 108.9(17) . . ?
Cl6B C2B H2B 111.5 . . ?
Cl5B C2B H2B 111.5 . . ?
Cl4B C2B H2B 111.5 . . ?
O32 Cu1 O32 179.997(2) 2_676 . ?
O32 Cu1 N11 89.36(6) 2_676 . ?
O32 Cu1 N11 90.64(6) . . ?
O32 Cu1 N11 90.64(6) 2_676 2_676 ?
O32 Cu1 N11 89.36(6) . 2_676 ?
N11 Cu1 N11 179.998(1) . 2_676 ?
O32 Cu1 O34 92.62(5) 2_676 . ?
O32 Cu1 O34 87.38(5) . . ?
N11 Cu1 O34 86.12(6) . . ?
N11 Cu1 O34 93.88(5) 2_676 . ?
O32 Cu1 O34 87.38(5) 2_676 2_676 ?
O32 Cu1 O34 92.61(5) . 2_676 ?
N11 Cu1 O34 93.88(5) . 2_676 ?
N11 Cu1 O34 86.12(5) 2_676 2_676 ?
O34 Cu1 O34 180.0 . 2_676 ?
C12 N11 C16 118.41(16) . . ?
C12 N11 Cu1 121.78(12) . . ?
C16 N11 Cu1 119.81(12) . . ?
N11 C12 C13 122.91(16) . . ?
N11 C12 H12 118.5 . . ?
C13 C12 H12 118.5 . . ?
C12 C13 C14 118.06(16) . . ?
C12 C13 C24 121.53(16) . . ?
C14 C13 C24 120.41(16) . . ?
C15 C14 C13 118.92(17) . . ?
C15 C14 H14 120.5 . . ?
C13 C14 H14 120.5 . . ?
C16 C15 C14 119.56(17) . . ?
C16 C15 H15 120.2 . . ?
C14 C15 H15 120.2 . . ?
N11 C16 C15 122.09(17) . . ?
N11 C16 H16 119.0 . . ?
C15 C16 H16 119.0 . . ?
C26 N21 C22 115.29(15) . . ?
N23 C22 N27 117.44(16) . . ?
N23 C22 N21 126.69(17) . . ?
N27 C22 N21 115.86(16) . . ?
C22 N23 C24 115.71(15) . . ?
N23 C24 C25 122.75(16) . . ?
N23 C24 C13 115.32(16) . . ?
C25 C24 C13 121.93(16) . . ?
C24 C25 C26 115.43(17) . . ?
C24 C25 H25 122.3 . . ?
C26 C25 H25 122.3 . . ?
N21 C26 O26 119.43(16) . . ?
N21 C26 C25 124.00(17) . . ?
O26 C26 C25 116.57(16) . . ?
C26 O26 C28 117.28(15) . . ?
C22 N27 H27A 120.0 . . ?
C22 N27 H27B 120.0 . . ?
H27A N27 H27B 120.0 . . ?
O26 C28 H28A 107.8 . . ?
O26 C28 H28B 107.8 . . ?
H28A C28 H28B 118.1 . . ?
O26 C28 H28C 106.5 . . ?
H28A C28 H28C 101.4 . . ?
H28B C28 H28C 114.4 . . ?
F32 C31 F31 107.08(17) . . ?
F32 C31 F33 107.30(17) . . ?
F31 C31 F33 106.92(16) . . ?
F32 C31 C32 110.91(16) . . ?
F31 C31 C32 114.04(17) . . ?
F33 C31 C32 110.28(16) . . ?
O32 C32 C33 130.67(17) . . ?
O32 C32 C31 111.33(16) . . ?
C33 C32 C31 117.94(17) . . ?
C32 O32 Cu1 128.47(12) . . ?
C32 C33 C34 123.80(17) . . ?
C32 C33 H33 118.1 . . ?
C34 C33 H33 118.1 . . ?
O34 C34 C33 128.65(18) . . ?
O34 C34 C35 114.53(16) . . ?
C33 C34 C35 116.82(17) . . ?
C34 O34 Cu1 120.23(12) . . ?
F36 C35 F34 107.04(18) . . ?
F36 C35 F35 107.22(17) . . ?
F34 C35 F35 106.72(17) . . ?
F36 C35 C34 111.36(17) . . ?
F34 C35 C34 113.85(16) . . ?
F35 C35 C34 110.32(17) . . ?
O64 Cu2 O64 180.0 . 2_655 ?
O64 Cu2 N41 89.69(6) . 2_655 ?
O64 Cu2 N41 90.31(6) 2_655 2_655 ?
O64 Cu2 N41 90.31(6) . . ?
O64 Cu2 N41 89.69(6) 2_655 . ?
N41 Cu2 N41 180.0 2_655 . ?
O64 Cu2 O62 93.10(5) . 2_655 ?
O64 Cu2 O62 86.91(5) 2_655 2_655 ?
N41 Cu2 O62 85.47(5) 2_655 2_655 ?
N41 Cu2 O62 94.53(5) . 2_655 ?
O64 Cu2 O62 86.91(5) . . ?
O64 Cu2 O62 93.09(5) 2_655 . ?
N41 Cu2 O62 94.53(5) 2_655 . ?
N41 Cu2 O62 85.47(5) . . ?
O62 Cu2 O62 179.998(1) 2_655 . ?
C42 N41 C46 119.02(16) . . ?
C42 N41 Cu2 122.47(12) . . ?
C46 N41 Cu2 118.51(12) . . ?
N41 C42 C43 122.57(16) . . ?
N41 C42 H42 118.7 . . ?
C43 C42 H42 118.7 . . ?
C44 C43 C42 117.58(16) . . ?
C44 C43 C54 120.62(16) . . ?
C42 C43 C54 121.77(16) . . ?
C45 C44 C43 119.81(17) . . ?
C45 C44 H44 120.1 . . ?
C43 C44 H44 120.1 . . ?
C46 C45 C44 119.03(17) . . ?
C46 C45 H45 120.5 . . ?
C44 C45 H45 120.5 . . ?
N41 C46 C45 121.98(17) . . ?
N41 C46 H46 119.0 . . ?
C45 C46 H46 119.0 . . ?
C56 N51 C52 115.35(15) . . ?
N53 C52 N57 118.07(16) . . ?
N53 C52 N51 126.63(17) . . ?
N57 C52 N51 115.26(16) . . ?
C52 N53 C54 115.66(15) . . ?
N53 C54 C55 122.87(16) . . ?
N53 C54 C43 115.11(15) . . ?
C55 C54 C43 122.02(16) . . ?
C54 C55 C56 115.45(16) . . ?
C54 C55 H55 122.3 . . ?
C56 C55 H55 122.3 . . ?
N51 C56 O56 119.29(16) . . ?
N51 C56 C55 124.00(16) . . ?
O56 C56 C55 116.71(16) . . ?
C56 O56 C58 117.00(15) . . ?
O56 C58 H58A 107.2 . . ?
O56 C58 H58B 111.3 . . ?
H58A C58 H58B 115.2 . . ?
O56 C58 H58C 105.9 . . ?
H58A C58 H58C 106.3 . . ?
H58B C58 H58C 110.4 . . ?
C52 N57 H57A 120.0 . . ?
C52 N57 H57B 120.0 . . ?
H57A N57 H57B 120.0 . . ?
F61 C61 F62 107.19(19) . . ?
F61 C61 F63 107.65(19) . . ?
F62 C61 F63 106.11(18) . . ?
F61 C61 C62 110.66(18) . . ?
F62 C61 C62 111.08(18) . . ?
F63 C61 C62 113.82(16) . . ?
O62 C62 C63 128.91(18) . . ?
O62 C62 C61 114.70(16) . . ?
C63 C62 C61 116.38(17) . . ?
C62 O62 Cu2 119.80(12) . . ?
C64 C63 C62 123.52(18) . . ?
C64 C63 H63 118.2 . . ?
C62 C63 H63 118.2 . . ?
O64 C64 C63 130.73(17) . . ?
O64 C64 C65 111.61(16) . . ?
C63 C64 C65 117.60(17) . . ?
C64 O64 Cu2 128.29(12) . . ?
F66 C65 F64 107.03(16) . . ?
F66 C65 F65 107.44(17) . . ?
F64 C65 F65 106.88(16) . . ?
F66 C65 C64 111.06(16) . . ?
F64 C65 C64 113.85(16) . . ?
F65 C65 C64 110.27(16) . . ?

loop_
_geom_bond_atom_site_label_1
_geom_bond_atom_site_label_2
_geom_bond_distance
_geom_bond_site_symmetry_2
_geom_bond_publ_flag
C1A Cl2A 1.750(2) . ?
C1A Cl3A 1.758(2) . ?
C1A Cl1A 1.775(2) . ?
C1A H1A 1.0000 . ?
C1B Cl2B 1.728(17) . ?
C1B Cl3B 1.759(17) . ?
C1B Cl1B 1.766(18) . ?
C1B H1B 1.0000 . ?
C2A Cl5A 1.740(2) . ?
C2A Cl6A 1.771(2) . ?
C2A Cl4A 1.771(2) . ?
C2A H2A 1.0000 . ?
C2B Cl6B 1.735(17) . ?
C2B Cl5B 1.769(17) . ?
C2B Cl4B 1.770(17) . ?
C2B H2B 1.0000 . ?
Cu1 O32 1.9725(12) 2_676 ?
Cu1 O32 1.9725(12) . ?
Cu1 N11 2.0227(16) . ?
Cu1 N11 2.0227(16) 2_676 ?
Cu1 O34 2.3195(14) . ?
Cu1 O34 2.3196(14) 2_676 ?
N11 C12 1.344(2) . ?
N11 C16 1.354(2) . ?
C12 C13 1.389(2) . ?
C12 H12 0.9500 . ?
C13 C14 1.402(2) . ?
C13 C24 1.485(2) . ?
C14 C15 1.386(2) . ?
C14 H14 0.9500 . ?
C15 C16 1.378(3) . ?
C15 H15 0.9500 . ?
C16 H16 0.9500 . ?
N21 C26 1.319(2) . ?
N21 C22 1.352(2) . ?
C22 N23 1.337(2) . ?
C22 N27 1.351(2) . ?
N23 C24 1.353(2) . ?
C24 C25 1.381(2) . ?
C25 C26 1.401(2) . ?
C25 H25 0.9500 . ?
C26 O26 1.344(2) . ?
O26 C28 1.443(2) . ?
N27 H27A 0.8800 . ?
N27 H27B 0.8800 . ?
C28 H28A 0.8484 . ?
C28 H28B 0.8571 . ?
C28 H28C 0.8853 . ?
C31 F32 1.329(2) . ?
C31 F31 1.332(2) . ?
C31 F33 1.338(2) . ?
C31 C32 1.535(2) . ?
C32 O32 1.258(2) . ?
C32 C33 1.385(3) . ?
C33 C34 1.412(3) . ?
C33 H33 0.9500 . ?
C34 O34 1.241(2) . ?
C34 C35 1.543(3) . ?
C35 F36 1.328(2) . ?
C35 F34 1.332(2) . ?
C35 F35 1.334(3) . ?
Cu2 O64 1.9742(13) . ?
Cu2 O64 1.9743(13) 2_655 ?
Cu2 N41 2.0048(15) 2_655 ?
Cu2 N41 2.0049(15) . ?
Cu2 O62 2.3274(13) 2_655 ?
Cu2 O62 2.3275(13) . ?
N41 C42 1.343(2) . ?
N41 C46 1.345(2) . ?
C42 C43 1.394(2) . ?
C42 H42 0.9500 . ?
C43 C44 1.392(2) . ?
C43 C54 1.483(2) . ?
C44 C45 1.385(3) . ?
C44 H44 0.9500 . ?
C45 C46 1.378(3) . ?
C45 H45 0.9500 . ?
C46 H46 0.9500 . ?
N51 C56 1.315(2) . ?
N51 C52 1.355(2) . ?
C52 N53 1.339(2) . ?
C52 N57 1.353(2) . ?
N53 C54 1.352(2) . ?
C54 C55 1.380(2) . ?
C55 C56 1.404(2) . ?
C55 H55 0.9500 . ?
C56 O56 1.348(2) . ?
O56 C58 1.443(2) . ?
C58 H58A 0.8599 . ?
C58 H58B 0.9067 . ?
C58 H58C 0.8868 . ?
N57 H57A 0.8800 . ?
N57 H57B 0.8800 . ?
C61 F61 1.328(3) . ?
C61 F62 1.334(3) . ?
C61 F63 1.335(2) . ?
C61 C62 1.544(3) . ?
C62 O62 1.242(2) . ?
C62 C63 1.412(3) . ?
C63 C64 1.384(3) . ?
C63 H63 0.9500 . ?
C64 O64 1.264(2) . ?
C64 C65 1.535(2) . ?
C65 F66 1.331(2) . ?
C65 F64 1.334(2) . ?
C65 F65 1.335(2) . ?

loop_
_geom_hbond_atom_site_label_D
_geom_hbond_atom_site_label_H
_geom_hbond_atom_site_label_A
_geom_hbond_distance_DH
_geom_hbond_distance_HA
_geom_hbond_distance_DA
_geom_hbond_angle_DHA
_geom_hbond_site_symmetry_A
N27 H27B O34 0.88 2.25 3.112(2) 165.5 1_545
N57 H57B O62 0.88 2.19 3.040(2) 162.7 1_565

loop_
_geom_torsion_atom_site_label_1
_geom_torsion_atom_site_label_2
_geom_torsion_atom_site_label_3
_geom_torsion_atom_site_label_4
_geom_torsion
_geom_torsion_site_symmetry_1
_geom_torsion_site_symmetry_2
_geom_torsion_site_symmetry_3
_geom_torsion_site_symmetry_4
_geom_torsion_publ_flag
O32 Cu1 N11 C12 147.80(14) 2_676 . . . ?
O32 Cu1 N11 C12 -32.20(14) . . . . ?
N11 Cu1 N11 C12 77(15) 2_676 . . . ?
O34 Cu1 N11 C12 -119.54(14) . . . . ?
O34 Cu1 N11 C12 60.46(14) 2_676 . . . ?
O32 Cu1 N11 C16 -31.39(14) 2_676 . . . ?
O32 Cu1 N11 C16 148.62(14) . . . . ?
N11 Cu1 N11 C16 -102(15) 2_676 . . . ?
O34 Cu1 N11 C16 61.28(14) . . . . ?
O34 Cu1 N11 C16 -118.72(14) 2_676 . . . ?
C16 N11 C12 C13 0.4(3) . . . . ?
Cu1 N11 C12 C13 -178.83(13) . . . . ?
N11 C12 C13 C14 1.7(3) . . . . ?
N11 C12 C13 C24 -178.08(16) . . . . ?
C12 C13 C14 C15 -2.4(3) . . . . ?
C24 C13 C14 C15 177.36(17) . . . . ?
C13 C14 C15 C16 1.2(3) . . . . ?
C12 N11 C16 C15 -1.7(3) . . . . ?
Cu1 N11 C16 C15 177.54(15) . . . . ?
C14 C15 C16 N11 0.9(3) . . . . ?
C26 N21 C22 N23 -2.9(3) . . . . ?
C26 N21 C22 N27 175.95(17) . . . . ?
N27 C22 N23 C24 -174.76(17) . . . . ?
N21 C22 N23 C24 4.1(3) . . . . ?
C22 N23 C24 C25 -1.7(3) . . . . ?
C22 N23 C24 C13 179.28(16) . . . . ?
C12 C13 C24 N23 -156.54(17) . . . . ?
C14 C13 C24 N23 23.7(2) . . . . ?
C12 C13 C24 C25 24.5(3) . . . . ?
C14 C13 C24 C25 -155.28(18) . . . . ?
N23 C24 C25 C26 -1.3(3) . . . . ?
C13 C24 C25 C26 177.61(16) . . . . ?
C22 N21 C26 O26 178.75(16) . . . . ?
C22 N21 C26 C25 -0.7(3) . . . . ?
C24 C25 C26 N21 2.6(3) . . . . ?
C24 C25 C26 O26 -176.83(16) . . . . ?
N21 C26 O26 C28 0.0(3) . . . . ?
C25 C26 O26 C28 179.49(17) . . . . ?
F32 C31 C32 O32 52.1(2) . . . . ?
F31 C31 C32 O32 173.08(16) . . . . ?
F33 C31 C32 O32 -66.6(2) . . . . ?
F32 C31 C32 C33 -130.29(19) . . . . ?
F31 C31 C32 C33 -9.3(3) . . . . ?
F33 C31 C32 C33 111.0(2) . . . . ?
C33 C32 O32 Cu1 3.1(3) . . . . ?
C31 C32 O32 Cu1 -179.71(12) . . . . ?
O32 Cu1 O32 C32 127(14) 2_676 . . . ?
N11 Cu1 O32 C32 -84.88(16) . . . . ?
N11 Cu1 O32 C32 95.12(16) 2_676 . . . ?
O34 Cu1 O32 C32 1.21(15) . . . . ?
O34 Cu1 O32 C32 -178.79(15) 2_676 . . . ?
O32 C32 C33 C34 -2.3(3) . . . . ?
C31 C32 C33 C34 -179.34(18) . . . . ?
C32 C33 C34 O34 -6.6(3) . . . . ?
C32 C33 C34 C35 173.28(18) . . . . ?
C33 C34 O34 Cu1 11.2(3) . . . . ?
C35 C34 O34 Cu1 -168.62(12) . . . . ?
O32 Cu1 O34 C34 172.30(14) 2_676 . . . ?
O32 Cu1 O34 C34 -7.71(14) . . . . ?
N11 Cu1 O34 C34 83.11(14) . . . . ?
N11 Cu1 O34 C34 -96.89(14) 2_676 . . . ?
O34 Cu1 O34 C34 -35(31) 2_676 . . . ?
O34 C34 C35 F36 -70.6(2) . . . . ?
C33 C34 C35 F36 109.5(2) . . . . ?
O34 C34 C35 F34 168.31(17) . . . . ?
C33 C34 C35 F34 -11.6(3) . . . . ?
O34 C34 C35 F35 48.4(2) . . . . ?
C33 C34 C35 F35 -131.51(19) . . . . ?
O64 Cu2 N41 C42 39.00(15) . . . . ?
O64 Cu2 N41 C42 -141.00(15) 2_655 . . . ?
N41 Cu2 N41 C42 174(6) 2_655 . . . ?
O62 Cu2 N41 C42 -54.13(15) 2_655 . . . ?
O62 Cu2 N41 C42 125.87(15) . . . . ?
O64 Cu2 N41 C46 -141.49(15) . . . . ?
O64 Cu2 N41 C46 38.50(15) 2_655 . . . ?
N41 Cu2 N41 C46 -7(6) 2_655 . . . ?
O62 Cu2 N41 C46 125.38(14) 2_655 . . . ?
O62 Cu2 N41 C46 -54.62(14) . . . . ?
C46 N41 C42 C43 -0.3(3) . . . . ?
Cu2 N41 C42 C43 179.21(13) . . . . ?
N41 C42 C43 C44 1.0(3) . . . . ?
N41 C42 C43 C54 -176.96(17) . . . . ?
C42 C43 C44 C45 -1.2(3) . . . . ?
C54 C43 C44 C45 176.76(18) . . . . ?
C43 C44 C45 C46 0.8(3) . . . . ?
C42 N41 C46 C45 -0.2(3) . . . . ?
Cu2 N41 C46 C45 -179.69(15) . . . . ?
C44 C45 C46 N41 -0.1(3) . . . . ?
C56 N51 C52 N53 2.6(3) . . . . ?
C56 N51 C52 N57 -175.16(17) . . . . ?
N57 C52 N53 C54 175.87(17) . . . . ?
N51 C52 N53 C54 -1.9(3) . . . . ?
C52 N53 C54 C55 0.4(3) . . . . ?
C52 N53 C54 C43 -179.06(16) . . . . ?
C44 C43 C54 N53 -22.1(2) . . . . ?
C42 C43 C54 N53 155.71(17) . . . . ?
C44 C43 C54 C55 158.41(18) . . . . ?
C42 C43 C54 C55 -23.7(3) . . . . ?
N53 C54 C55 C56 0.1(3) . . . . ?
C43 C54 C55 C56 179.54(16) . . . . ?
C52 N51 C56 O56 177.62(16) . . . . ?
C52 N51 C56 C55 -1.9(3) . . . . ?
C54 C55 C56 N51 0.7(3) . . . . ?
C54 C55 C56 O56 -178.86(16) . . . . ?
N51 C56 O56 C58 8.2(3) . . . . ?
C55 C56 O56 C58 -172.18(17) . . . . ?
F61 C61 C62 O62 -40.3(3) . . . . ?
F62 C61 C62 O62 78.7(2) . . . . ?
F63 C61 C62 O62 -161.66(18) . . . . ?
F61 C61 C62 C63 139.5(2) . . . . ?
F62 C61 C62 C63 -101.5(2) . . . . ?
F63 C61 C62 C63 18.1(3) . . . . ?
C63 C62 O62 Cu2 -13.4(3) . . . . ?
C61 C62 O62 Cu2 166.36(13) . . . . ?
O64 Cu2 O62 C62 13.98(14) . . . . ?
O64 Cu2 O62 C62 -166.01(14) 2_655 . . . ?
N41 Cu2 O62 C62 103.43(14) 2_655 . . . ?
N41 Cu2 O62 C62 -76.57(14) . . . . ?
O62 Cu2 O62 C62 -135(5) 2_655 . . . ?
O62 C62 C63 C64 4.5(3) . . . . ?
C61 C62 C63 C64 -175.23(19) . . . . ?
C62 C63 C64 O64 1.0(3) . . . . ?
C62 C63 C64 C65 177.96(18) . . . . ?
C63 C64 O64 Cu2 6.4(3) . . . . ?
C65 C64 O64 Cu2 -170.75(11) . . . . ?
O64 Cu2 O64 C64 56.4(9) 2_655 . . . ?
N41 Cu2 O64 C64 -105.40(16) 2_655 . . . ?
N41 Cu2 O64 C64 74.60(16) . . . . ?
O62 Cu2 O64 C64 169.15(15) 2_655 . . . ?
O62 Cu2 O64 C64 -10.85(15) . . . . ?
O64 C64 C65 F66 -54.6(2) . . . . ?
C63 C64 C65 F66 127.84(19) . . . . ?
O64 C64 C65 F64 -175.53(16) . . . . ?
C63 C64 C65 F64 6.9(3) . . . . ?
O64 C64 C65 F65 64.4(2) . . . . ?
C63 C64 C65 F65 -113.2(2) . . . . ?
